data_1571161
loop_
_publ_author_name
'Ishtiyak, Mohd'
'Samarakoon, S M Gayomi K'
'Kandabadage Don, Thimira'
'Watts, Spencer R.'
'Baranets, Sviatoslav'

_publ_section_title
;
 Novel ternary Zintl phosphide halides Ba<sub>3</sub>P<sub>5</sub>X (X =
 Cl, Br) with 1D helical phosphorus chains: synthesis, crystal and
 electronic structure.
;
_journal_issue 16
_journal_name_full Nanoscale
_journal_page_first 7916
_journal_page_last 7925
_journal_paper_doi 10.1039/d3nr06492a
_journal_volume 16
_journal_year 2024
_chemical_formula_moiety 'Ba3 P5, Br'
_chemical_formula_sum 'Ba3 Br P5'
_chemical_formula_weight 646.78
_chemical_properties_physical Air-sensitive,Moisture-sensitive
_space_group_crystal_system trigonal
_space_group_IT_number 167
_space_group_name_Hall '-R 3 2"c'
_space_group_name_H-M_alt 'R -3 c :H'
_audit_creation_date 2024-02-06
_audit_creation_method
;
Olex2 1.5
(compiled 2023.08.24 svn.re1ec1418 for OlexSys, GUI svn.r6817)
;
_audit_update_record
;
2024-02-06 deposited with the CCDC.	2024-03-06 downloaded from the CCDC.
;
_cell_angle_alpha 90
_cell_angle_beta 90
_cell_angle_gamma 120
_cell_formula_units_Z 6
_cell_length_a 15.045(4)
_cell_length_b 15.045(4)
_cell_length_c 7.537(3)
_cell_measurement_reflns_used 1170
_cell_measurement_temperature 99.99
_cell_measurement_theta_max 31.31
_cell_measurement_theta_min 4.94
_cell_volume 1477.5(8)
_computing_molecular_graphics 'Olex2 1.5 (Dolomanov et al., 2009)'
_computing_publication_material 'Olex2 1.5 (Dolomanov et al., 2009)'
_computing_structure_refinement 'SHELXL 2018/1 (Sheldrick, 2015)'
_diffrn_ambient_temperature 99.99
_diffrn_measured_fraction_theta_full 1.000
_diffrn_measured_fraction_theta_max 1.000
_diffrn_measurement_device_type 'Bruker APEX-II CCD'
_diffrn_measurement_method '\f and \w scans'
_diffrn_radiation_type MoK\a
_diffrn_radiation_wavelength 0.71073
_diffrn_reflns_av_R_equivalents 0.1012
_diffrn_reflns_av_unetI/netI 0.0445
_diffrn_reflns_Laue_measured_fraction_full 1.000
_diffrn_reflns_Laue_measured_fraction_max 1.000
_diffrn_reflns_limit_h_max 20
_diffrn_reflns_limit_h_min -20
_diffrn_reflns_limit_k_max 20
_diffrn_reflns_limit_k_min -17
_diffrn_reflns_limit_l_max 10
_diffrn_reflns_limit_l_min -10
_diffrn_reflns_number 5390
_diffrn_reflns_point_group_measured_fraction_full 1.000
_diffrn_reflns_point_group_measured_fraction_max 1.000
_diffrn_reflns_theta_full 25.242
_diffrn_reflns_theta_max 29.572
_diffrn_reflns_theta_min 2.708
_exptl_absorpt_coefficient_mu 16.648
_exptl_absorpt_correction_T_max 0.2678
_exptl_absorpt_correction_T_min 0.1067
_exptl_absorpt_correction_type multi-scan
_exptl_absorpt_process_details
;
SADABS-2016/2 (Bruker,2016/2) was used for absorption correction.
wR2(int) was 0.1165 before and 0.0648 after correction.
The Ratio of minimum to maximum transmission is 0.3984.
The \l/2 correction factor is Not present.
;
_exptl_crystal_colour black
_exptl_crystal_colour_primary black
_exptl_crystal_density_diffrn 4.361
_exptl_crystal_description Irregular
_exptl_crystal_F_000 1668
_exptl_crystal_size_max 0.04
_exptl_crystal_size_mid 0.02
_exptl_crystal_size_min 0.015
_refine_diff_density_max 1.824
_refine_diff_density_min -2.448
_refine_diff_density_rms 0.390
_refine_ls_extinction_coef 0.00081(17)
_refine_ls_extinction_expression Fc^*^=kFc[1+0.001xFc^2^\l^3^/sin(2\q)]^-1/4^
_refine_ls_extinction_method 'SHELXL-2018/1 (Sheldrick 2018)'
_refine_ls_goodness_of_fit_ref 1.086
_refine_ls_hydrogen_treatment undef
_refine_ls_matrix_type full
_refine_ls_number_parameters 32
_refine_ls_number_reflns 471
_refine_ls_number_restraints 0
_refine_ls_restrained_S_all 1.086
_refine_ls_R_factor_all 0.0659
_refine_ls_R_factor_gt 0.0479
_refine_ls_shift/su_max 0.000
_refine_ls_shift/su_mean 0.000
_refine_ls_structure_factor_coef Fsqd
_refine_ls_weighting_details 'w=1/[\s^2^(Fo^2^)+(0.0514P)^2^+94.1695P] where P=(Fo^2^+2Fc^2^)/3'
_refine_ls_weighting_scheme calc
_refine_ls_wR_factor_gt 0.1056
_refine_ls_wR_factor_ref 0.1114
_reflns_Friedel_coverage 0.000
_reflns_number_gt 381
_reflns_number_total 471
_reflns_threshold_expression 'I > 2\s(I)'
_cod_data_source_file d3nr06492a2.cif
_cod_data_source_block ba3p5br_n
_cod_depositor_comments 'Adding full bibliography for 1571160--1571161.cif.'
_cod_original_cell_volume 1477.6(10)
_cod_original_sg_symbol_H-M 'R -3 c'
_cod_database_code 1571161
_shelx_shelxl_version_number 2018/1
_shelx_space_group_comment
;
The symmetry employed for this shelxl refinement is uniquely defined
by the following loop, which should always be used as a source of
symmetry information in preference to the above space-group names.
They are only intended as comments.
;
_shelx_estimated_absorpt_t_max 0.788
_shelx_estimated_absorpt_t_min 0.556
_olex2_refinement_description
;
1. Others
 Fixed Sof: P1(0.333333) P2(0.333333) P3(0.166667)
;
_olex2_submission_special_instructions 'No special instructions were received'

loop_
_space_group_symop_operation_xyz
'x, y, z'
'-y, x-y, z'
'-x+y, -x, z'
'y, x, -z+1/2'
'x-y, -y, -z+1/2'
'-x, -x+y, -z+1/2'
'x+2/3, y+1/3, z+1/3'
'-y+2/3, x-y+1/3, z+1/3'
'-x+y+2/3, -x+1/3, z+1/3'
'y+2/3, x+1/3, -z+5/6'
'x-y+2/3, -y+1/3, -z+5/6'
'-x+2/3, -x+y+1/3, -z+5/6'
'x+1/3, y+2/3, z+2/3'
'-y+1/3, x-y+2/3, z+2/3'
'-x+y+1/3, -x+2/3, z+2/3'
'y+1/3, x+2/3, -z+7/6'
'x-y+1/3, -y+2/3, -z+7/6'
'-x+1/3, -x+y+2/3, -z+7/6'
'-x, -y, -z'
'y, -x+y, -z'
'x-y, x, -z'
'-y, -x, z-1/2'
'-x+y, y, z-1/2'
'x, x-y, z-1/2'
'-x+2/3, -y+1/3, -z+1/3'
'y+2/3, -x+y+1/3, -z+1/3'
'x-y+2/3, x+1/3, -z+1/3'
'-y+2/3, -x+1/3, z-1/6'
'-x+y+2/3, y+1/3, z-1/6'
'x+2/3, x-y+1/3, z-1/6'
'-x+1/3, -y+2/3, -z+2/3'
'y+1/3, -x+y+2/3, -z+2/3'
'x-y+1/3, x+2/3, -z+2/3'
'-y+1/3, -x+2/3, z+1/6'
'-x+y+1/3, y+2/3, z+1/6'
'x+1/3, x-y+2/3, z+1/6'

loop_
_atom_site_label
_atom_site_type_symbol
_atom_site_fract_x
_atom_site_fract_y
_atom_site_fract_z
_atom_site_U_iso_or_equiv
_atom_site_adp_type
_atom_site_occupancy
_atom_site_site_symmetry_order
_atom_site_calc_flag
_atom_site_refinement_flags_posn
_atom_site_refinement_flags_adp
_atom_site_refinement_flags_occupancy
_atom_site_disorder_assembly
_atom_site_disorder_group
Ba1 Ba 0.81101(6) 0.000000 0.250000 0.0158(4) Uani 1 2 d S T P . .
P1 P 0.0256(11) 0.2664(12) 0.1746(15) 0.024(3) Uani 0.3333 1 d . . P . .
P2 P 0.0857(9) 0.3142(10) 0.105(2) 0.023(3) Uani 0.3333 1 d . . P . .
P3 P 0.2362(11) 0.000000 0.250000 0.016(3) Uani 0.3333 2 d S T P . .
Br1 Br 0.000000 0.000000 0.000000 0.0128(5) Uani 1 6 d S T P . .

loop_
_atom_site_aniso_label
_atom_site_aniso_U_11
_atom_site_aniso_U_22
_atom_site_aniso_U_33
_atom_site_aniso_U_23
_atom_site_aniso_U_13
_atom_site_aniso_U_12
Ba1 0.0102(4) 0.0094(5) 0.0276(6) -0.0021(4) -0.00107(18) 0.0047(2)
P1 0.036(8) 0.039(8) 0.018(7) -0.007(5) -0.008(6) 0.035(8)
P2 0.030(6) 0.032(11) 0.021(9) 0.003(6) 0.001(6) 0.026(8)
P3 0.012(5) 0.019(8) 0.019(10) 0.012(8) 0.006(4) 0.009(4)
Br1 0.0101(7) 0.0101(7) 0.0181(12) 0.000 0.000 0.0051(3)

loop_
_atom_type_symbol
_atom_type_description
_atom_type_scat_dispersion_real
_atom_type_scat_dispersion_imag
_atom_type_scat_source
Ba Ba -0.3244 2.2819 'International Tables Vol C Tables 4.2.6.8 and 6.1.1.4'
Br Br -0.2901 2.4595 'International Tables Vol C Tables 4.2.6.8 and 6.1.1.4'
P P 0.1023 0.0942 'International Tables Vol C Tables 4.2.6.8 and 6.1.1.4'

loop_
_geom_angle_atom_site_label_1
_geom_angle_atom_site_label_2
_geom_angle_atom_site_label_3
_geom_angle
_geom_angle_site_symmetry_1
_geom_angle_site_symmetry_3
_geom_angle_publ_flag
P1 Ba1 P1 157.1(6) 6_655 2_655 ?
P1 Ba1 P1 88.020(15) 6_655 25 ?
P1 Ba1 P1 88.020(16) 2_655 35_545 ?
P1 Ba1 P1 114.1(5) 2_655 25 ?
P1 Ba1 P1 114.1(5) 6_655 35_545 ?
P1 Ba1 P1 39.9(5) 35_545 25 ?
P1 Ba1 P3 12.5(3) 6_655 2_655 ?
P1 Ba1 P3 12.5(3) 2_655 3_655 ?
P1 Ba1 P3 147.8(3) 6_655 3_655 ?
P1 Ba1 P3 93.2(4) 25 2_655 ?
P1 Ba1 P3 147.8(3) 2_655 2_655 ?
P1 Ba1 P3 93.1(4) 35_545 3_655 ?
P1 Ba1 P3 124.1(3) 25 3_655 ?
P1 Ba1 P3 124.1(3) 35_545 2_655 ?
P2 Ba1 P1 50.0(3) 22_656 35_545 ?
P2 Ba1 P1 84.6(3) 21_655 35_545 ?
P2 Ba1 P1 105.7(2) 22_656 6_655 ?
P2 Ba1 P1 17.4(3) 6_655 6_655 ?
P2 Ba1 P1 77.2(3) 32_545 25 ?
P2 Ba1 P1 112.9(3) 32_545 6_655 ?
P2 Ba1 P1 112.9(3) 30 2_655 ?
P2 Ba1 P1 79.6(3) 30 6_655 ?
P2 Ba1 P1 76.9(4) 6_655 25 ?
P2 Ba1 P1 105.7(2) 21_655 2_655 ?
P2 Ba1 P1 40.3(3) 30 25 ?
P2 Ba1 P1 83.4(3) 22_656 2_655 ?
P2 Ba1 P1 79.6(3) 32_545 2_655 ?
P2 Ba1 P1 83.4(3) 21_655 6_655 ?
P2 Ba1 P1 167.1(4) 2_655 6_655 ?
P2 Ba1 P1 50.0(3) 21_655 25 ?
P2 Ba1 P1 97.4(3) 2_655 25 ?
P2 Ba1 P1 76.9(4) 2_655 35_545 ?
P2 Ba1 P1 17.4(3) 2_655 2_655 ?
P2 Ba1 P1 97.4(3) 6_655 35_545 ?
P2 Ba1 P1 167.1(4) 6_655 2_655 ?
P2 Ba1 P1 40.3(3) 32_545 35_545 ?
P2 Ba1 P1 77.1(3) 30 35_545 ?
P2 Ba1 P1 84.6(3) 22_656 25 ?
P2 Ba1 P2 10.8(3) 22_656 32_545 ?
P2 Ba1 P2 116.8(4) 32_545 30 ?
P2 Ba1 P2 86.5(4) 21_655 6_655 ?
P2 Ba1 P2 79.8(4) 2_655 32_545 ?
P2 Ba1 P2 91.15(19) 21_655 2_655 ?
P2 Ba1 P2 97.0(3) 6_655 32_545 ?
P2 Ba1 P2 174.0(5) 2_655 6_655 ?
P2 Ba1 P2 10.8(3) 21_655 30 ?
P2 Ba1 P2 133.8(3) 21_655 22_656 ?
P2 Ba1 P2 124.8(2) 22_656 30 ?
P2 Ba1 P2 86.5(4) 22_656 2_655 ?
P2 Ba1 P2 97.0(3) 2_655 30 ?
P2 Ba1 P2 91.15(19) 22_656 6_655 ?
P2 Ba1 P2 79.8(4) 6_655 30 ?
P2 Ba1 P2 124.8(2) 21_655 32_545 ?
P2 Ba1 P3 29.7(3) 6_655 2_655 ?
P2 Ba1 P3 117.6(2) 22_656 2_655 ?
P2 Ba1 P3 125.22(17) 30 3_655 ?
P2 Ba1 P3 125.22(17) 32_545 2_655 ?
P2 Ba1 P3 76.5(2) 32_545 3_655 ?
P2 Ba1 P3 117.6(2) 21_655 3_655 ?
P2 Ba1 P3 78.1(2) 21_655 2_655 ?
P2 Ba1 P3 29.7(3) 2_655 3_655 ?
P2 Ba1 P3 154.6(4) 2_655 2_655 ?
P2 Ba1 P3 154.6(4) 6_655 3_655 ?
P2 Ba1 P3 76.5(2) 30 2_655 ?
P2 Ba1 P3 78.1(2) 22_656 3_655 ?
P3 Ba1 P3 141.8(4) 2_655 3_655 ?
Ba1 P1 Ba1 135.3(4) 33_445 1_455 ?
Ba1 P1 Ba1 140.5(5) 33_445 20_565 ?
Ba1 P1 Ba1 176.8(4) 3_665 25 ?
Ba1 P1 Ba1 86.2(3) 25 20_565 ?
Ba1 P1 Ba1 96.1(3) 3_665 33_445 ?
Ba1 P1 Ba1 88.4(3) 25 1_455 ?
Ba1 P1 Ba1 87.1(3) 25 33_445 ?
Ba1 P1 Ba1 83.4(3) 20_565 1_455 ?
Ba1 P1 Ba1 91.1(3) 3_665 20_565 ?
Ba1 P1 Ba1 89.5(3) 3_665 1_455 ?
P1 P1 Ba1 100.4(7) 6 3_665 ?
P1 P1 Ba1 145.7(6) 17_554 1_455 ?
P1 P1 Ba1 69.2(5) 17_554 20_565 ?
P1 P1 Ba1 110.6(3) 17_554 3_665 ?
P1 P1 Ba1 140.4(12) 6 20_565 ?
P1 P1 Ba1 80.6(8) 6 25 ?
P1 P1 Ba1 59.2(7) 6 1_455 ?
P1 P1 Ba1 70.1(3) 17_554 25 ?
P1 P1 Ba1 71.9(6) 17_554 33_445 ?
P1 P1 Ba1 76.2(7) 6 33_445 ?
P1 P1 P1 137.2(5) 6 17_554 ?
P1 P1 P2 12.7(8) 6 6 ?
P1 P1 P2 146.5(11) 6 17_554 ?
P2 P1 Ba1 74.4(13) . 33_445 ?
P2 P1 Ba1 91.2(7) 17_554 25 ?
P2 P1 Ba1 70.3(8) 17_554 20_565 ?
P2 P1 Ba1 103.9(10) . 25 ?
P2 P1 Ba1 112.7(6) 6 3_665 ?
P2 P1 Ba1 153.6(9) 17_554 1_455 ?
P2 P1 Ba1 68.2(5) 6 25 ?
P2 P1 Ba1 149.0(13) . 1_455 ?
P2 P1 Ba1 70.9(8) 17_554 33_445 ?
P2 P1 Ba1 89.5(6) 17_554 3_665 ?
P2 P1 Ba1 79.1(4) 6 33_445 ?
P2 P1 Ba1 58.2(4) 6 1_455 ?
P2 P1 Ba1 132.9(7) 6 20_565 ?
P2 P1 Ba1 76.7(8) . 3_665 ?
P2 P1 Ba1 69.5(12) . 20_565 ?
P2 P1 P1 150.0(18) . 6 ?
P2 P1 P1 129.6(7) 6 17_554 ?
P2 P1 P1 21.2(6) 17_554 17_554 ?
P2 P1 P1 33.9(9) . 17_554 ?
P2 P1 P2 152.8(15) . 6 ?
P2 P1 P2 12.9(5) . 17_554 ?
P2 P1 P2 144.5(9) 17_554 6 ?
P3 P1 Ba1 92.0(15) 2 33_445 ?
P3 P1 Ba1 44.5(13) 2 1_455 ?
P3 P1 Ba1 84.0(15) 2 3_665 ?
P3 P1 Ba1 96.2(15) 2 25 ?
P3 P1 Ba1 127.5(17) 2 20_565 ?
P3 P1 P1 21.7(18) 2 6 ?
P3 P1 P1 159(2) 2 17_554 ?
P3 P1 P2 154.9(17) 2 . ?
P3 P1 P2 161.0(17) 2 17_554 ?
P3 P1 P2 30.5(15) 2 6 ?
Ba1 P2 Ba1 83.5(3) 20_565 25 ?
Ba1 P2 Ba1 83.9(2) 3_665 14_544 ?
Ba1 P2 Ba1 83.1(3) 33_445 25 ?
Ba1 P2 Ba1 96.5(4) 20_565 3_665 ?
Ba1 P2 Ba1 129.5(2) 14_544 25 ?
Ba1 P2 Ba1 146.6(3) 3_665 25 ?
Ba1 P2 Ba1 92.7(3) 20_565 14_544 ?
Ba1 P2 Ba1 88.3(3) 33_445 14_544 ?
Ba1 P2 Ba1 100.2(4) 3_665 33_445 ?
Ba1 P2 Ba1 163.4(3) 20_565 33_445 ?
P1 P2 Ba1 93.6(13) . 20_565 ?
P1 P2 Ba1 168.5(11) . 14_544 ?
P1 P2 Ba1 64.1(6) 17_554 25 ?
P1 P2 Ba1 82.2(8) 17_554 20_565 ?
P1 P2 Ba1 155.1(7) 6 14_544 ?
P1 P2 Ba1 110.8(6) 6 20_565 ?
P1 P2 Ba1 83.2(7) 17_554 33_445 ?
P1 P2 Ba1 85.9(8) . 3_665 ?
P1 P2 Ba1 65.5(6) 17_554 14_544 ?
P1 P2 Ba1 149.2(8) 17_554 3_665 ?
P1 P2 Ba1 60.9(9) . 25 ?
P1 P2 Ba1 85.4(4) 6 3_665 ?
P1 P2 Ba1 63.9(5) 6 25 ?
P1 P2 Ba1 88.4(13) . 33_445 ?
P1 P2 Ba1 71.5(6) 6 33_445 ?
P1 P2 P1 17.3(11) . 6 ?
P1 P2 P1 124.0(9) 17_554 6 ?
P1 P2 P1 125.0(14) . 17_554 ?
P1 P2 P3 6.0(5) 17_554 15_554 ?
P1 P2 P3 132.7(8) 17_554 2 ?
P1 P2 P3 127.4(10) . 15_554 ?
P1 P2 P3 10.5(7) . 2 ?
P2 P2 Ba1 44.25(13) 17_554 14_544 ?
P2 P2 Ba1 128.17(18) 17_554 3_665 ?
P2 P2 Ba1 88(3) 17_554 20_565 ?
P2 P2 Ba1 82(3) 17_554 33_445 ?
P2 P2 Ba1 85.25(16) 17_554 25 ?
P2 P2 P1 21.4(8) 17_554 17_554 ?
P2 P2 P1 141(2) 17_554 6 ?
P2 P2 P1 145.6(11) 17_554 . ?
P2 P2 P3 20.9(13) 17_554 15_554 ?
P2 P2 P3 151.7(17) 17_554 2 ?
P3 P2 Ba1 78.0(6) 2 3_665 ?
P3 P2 Ba1 83.0(6) 2 33_445 ?
P3 P2 Ba1 158.2(7) 2 14_544 ?
P3 P2 Ba1 146.0(5) 15_554 3_665 ?
P3 P2 Ba1 76.8(6) 15_554 20_565 ?
P3 P2 Ba1 69.4(5) 2 25 ?
P3 P2 Ba1 63.5(4) 15_554 14_544 ?
P3 P2 Ba1 66.6(4) 15_554 25 ?
P3 P2 Ba1 101.3(7) 2 20_565 ?
P3 P2 Ba1 88.9(5) 15_554 33_445 ?
P3 P2 P1 12.6(6) 2 6 ?
P3 P2 P1 128.3(6) 15_554 6 ?
P3 P2 P3 135.9(8) 2 15_554 ?
Ba1 P3 Ba1 94.13(4) 3_665 27_445 ?
Ba1 P3 Ba1 155.07(12) 3_665 32 ?
Ba1 P3 Ba1 94.13(4) 2_545 32 ?
Ba1 P3 Ba1 155.07(12) 2_545 27_445 ?
Ba1 P3 Ba1 83.2(4) 27_445 32 ?
Ba1 P3 Ba1 98.2(4) 2_545 3_665 ?
P1 P3 Ba1 83.4(14) 3 2_545 ?
P1 P3 Ba1 126.7(14) 3 3_665 ?
P1 P3 Ba1 71.8(15) 4 32 ?
P1 P3 Ba1 76.0(16) 4 27_445 ?
P1 P3 Ba1 71.8(15) 3 27_445 ?
P1 P3 Ba1 76.0(16) 3 32 ?
P1 P3 Ba1 83.4(14) 4 3_665 ?
P1 P3 Ba1 126.7(14) 4 2_545 ?
P1 P3 P1 137(4) 4 3 ?
P1 P3 P2 137(2) 3 4 ?
P1 P3 P2 137(2) 4 3 ?
P1 P3 P2 131(2) 4 18_544 ?
P1 P3 P2 12.9(12) 3 18_544 ?
P1 P3 P2 14.6(11) 4 4 ?
P1 P3 P2 14.6(11) 3 3 ?
P1 P3 P2 12.9(12) 4 8 ?
P1 P3 P2 131(2) 3 8 ?
P2 P3 Ba1 72.4(4) 4 3_665 ?
P2 P3 Ba1 136.3(7) 4 2_545 ?
P2 P3 Ba1 77.1(4) 8 32 ?
P2 P3 Ba1 136.3(7) 3 3_665 ?
P2 P3 Ba1 83.7(6) 4 32 ?
P2 P3 Ba1 79.4(3) 8 3_665 ?
P2 P3 Ba1 79.4(3) 18_544 2_545 ?
P2 P3 Ba1 139.2(6) 18_544 3_665 ?
P2 P3 Ba1 72.4(4) 3 2_545 ?
P2 P3 Ba1 68.3(6) 4 27_445 ?
P2 P3 Ba1 68.3(6) 3 32 ?
P2 P3 Ba1 83.7(6) 3 27_445 ?
P2 P3 Ba1 139.2(6) 8 2_545 ?
P2 P3 Ba1 64.4(6) 8 27_445 ?
P2 P3 Ba1 77.1(4) 18_544 27_445 ?
P2 P3 Ba1 64.4(6) 18_544 32 ?
P2 P3 P2 7.4(5) 4 8 ?
P2 P3 P2 128.1(11) 8 18_544 ?
P2 P3 P2 7.4(5) 3 18_544 ?
P2 P3 P2 135.3(9) 3 8 ?
P2 P3 P2 142.6(12) 4 3 ?
P2 P3 P2 135.3(9) 4 18_544 ?
Ba1 Br1 Ba1 180.00(3) 21_445 3_665 ?
Ba1 Br1 Ba1 87.58(2) 1_455 20_565 ?
Ba1 Br1 Ba1 92.42(2) 21_445 20_565 ?
Ba1 Br1 Ba1 87.58(2) 21_445 1_455 ?
Ba1 Br1 Ba1 92.42(2) 1_455 2_545 ?
Ba1 Br1 Ba1 92.42(2) 21_445 19_655 ?
Ba1 Br1 Ba1 87.58(2) 3_665 20_565 ?
Ba1 Br1 Ba1 180.000(16) 1_455 19_655 ?
Ba1 Br1 Ba1 92.42(2) 20_565 19_655 ?
Ba1 Br1 Ba1 180.000(16) 2_545 20_565 ?
Ba1 Br1 Ba1 87.58(2) 3_665 19_655 ?
Ba1 Br1 Ba1 92.42(2) 3_665 1_455 ?
Ba1 Br1 Ba1 87.58(2) 2_545 19_655 ?
Ba1 Br1 Ba1 87.58(2) 21_445 2_545 ?
Ba1 Br1 Ba1 92.42(2) 3_665 2_545 ?

loop_
_geom_bond_atom_site_label_1
_geom_bond_atom_site_label_2
_geom_bond_distance
_geom_bond_site_symmetry_2
_geom_bond_publ_flag
Ba1 P1 3.253(11) 2_655 ?
Ba1 P1 3.253(11) 6_655 ?
Ba1 P1 3.256(11) 25 ?
Ba1 P1 3.256(11) 35_545 ?
Ba1 P2 3.156(18) 22_656 ?
Ba1 P2 3.156(18) 21_655 ?
Ba1 P2 3.174(8) 2_655 ?
Ba1 P2 3.174(8) 6_655 ?
Ba1 P2 3.188(17) 32_545 ?
Ba1 P2 3.188(17) 30 ?
Ba1 P3 3.257(11) 3_655 ?
Ba1 P3 3.257(11) 2_655 ?
P1 P1 2.22(3) 17_554 ?
P1 P1 1.32(3) 6 ?
P1 P2 1.511(18) 17_554 ?
P1 P2 0.978(16) . ?
P1 P2 2.219(19) 6 ?
P1 P3 0.709(15) 2 ?
P2 P2 0.600(19) 17_554 ?
P2 P3 1.648(13) 2 ?
P2 P3 2.194(10) 15_554 ?

loop_
_geom_torsion_atom_site_label_1
_geom_torsion_atom_site_label_2
_geom_torsion_atom_site_label_3
_geom_torsion_atom_site_label_4
_geom_torsion
_geom_torsion_site_symmetry_1
_geom_torsion_site_symmetry_2
_geom_torsion_site_symmetry_3
_geom_torsion_site_symmetry_4
_geom_torsion_publ_flag
Ba1 P1 P2 Ba1 96.2(3) 3_665 . . 20_565 ?
Ba1 P1 P2 Ba1 -123(7) 20_565 . . 14_544 ?
Ba1 P1 P2 Ba1 -166.0(17) 1_455 . . 33_445 ?
Ba1 P1 P2 Ba1 -80.5(5) 25 . . 20_565 ?
Ba1 P1 P2 Ba1 80.5(5) 20_565 . . 25 ?
Ba1 P1 P2 Ba1 -163.5(3) 33_445 . . 20_565 ?
Ba1 P1 P2 Ba1 156(7) 25 . . 14_544 ?
Ba1 P1 P2 Ba1 30.5(19) 1_455 . . 20_565 ?
Ba1 P1 P2 Ba1 176.7(4) 3_665 . . 25 ?
Ba1 P1 P2 Ba1 -176.7(4) 25 . . 3_665 ?
Ba1 P1 P2 Ba1 163.5(3) 20_565 . . 33_445 ?
Ba1 P1 P2 Ba1 100.3(3) 33_445 . . 3_665 ?
Ba1 P1 P2 Ba1 -27(7) 3_665 . . 14_544 ?
Ba1 P1 P2 Ba1 -96.2(3) 20_565 . . 3_665 ?
Ba1 P1 P2 Ba1 73(7) 33_445 . . 14_544 ?
Ba1 P1 P2 Ba1 -65.7(19) 1_455 . . 3_665 ?
Ba1 P1 P2 Ba1 -93(8) 1_455 . . 14_544 ?
Ba1 P1 P2 Ba1 111(2) 1_455 . . 25 ?
Ba1 P1 P2 Ba1 -82.9(5) 33_445 . . 25 ?
Ba1 P1 P2 Ba1 -100.3(3) 3_665 . . 33_445 ?
Ba1 P1 P2 Ba1 82.9(5) 25 . . 33_445 ?
Ba1 P1 P2 P1 -88(2) 3_665 . . 6 ?
Ba1 P1 P2 P1 113.4(19) 1_455 . . 17_554 ?
Ba1 P1 P2 P1 2.4(18) 25 . . 17_554 ?
Ba1 P1 P2 P1 95(2) 25 . . 6 ?
Ba1 P1 P2 P1 179.2(18) 3_665 . . 17_554 ?
Ba1 P1 P2 P1 12(2) 33_445 . . 6 ?
Ba1 P1 P2 P1 -80.5(15) 33_445 . . 17_554 ?
Ba1 P1 P2 P1 176(2) 20_565 . . 6 ?
Ba1 P1 P2 P1 -154(4) 1_455 . . 6 ?
Ba1 P1 P2 P1 82.9(15) 20_565 . . 17_554 ?
Ba1 P1 P2 P2 -173(8) 3_665 . . 17_554 ?
Ba1 P1 P2 P2 -72(8) 33_445 . . 17_554 ?
Ba1 P1 P2 P2 91(8) 20_565 . . 17_554 ?
Ba1 P1 P2 P2 11(8) 25 . . 17_554 ?
Ba1 P1 P2 P2 122(7) 1_455 . . 17_554 ?
Ba1 P1 P2 P3 -41(6) 3_665 . . 2 ?
Ba1 P1 P2 P3 76.1(16) 20_565 . . 15_554 ?
Ba1 P1 P2 P3 -137(6) 20_565 . . 2 ?
Ba1 P1 P2 P3 142(6) 25 . . 2 ?
Ba1 P1 P2 P3 -107(6) 1_455 . . 2 ?
Ba1 P1 P2 P3 -4(2) 25 . . 15_554 ?
Ba1 P1 P2 P3 -87.4(16) 33_445 . . 15_554 ?
Ba1 P1 P2 P3 59(6) 33_445 . . 2 ?
Ba1 P1 P2 P3 172.3(18) 3_665 . . 15_554 ?
Ba1 P1 P2 P3 106.6(19) 1_455 . . 15_554 ?
P1 P1 P2 Ba1 -12(2) 6 . . 33_445 ?
P1 P1 P2 Ba1 -95(2) 6 . . 25 ?
P1 P1 P2 Ba1 -179.2(18) 17_554 . . 3_665 ?
P1 P1 P2 Ba1 61(8) 6 . . 14_544 ?
P1 P1 P2 Ba1 88(2) 6 . . 3_665 ?
P1 P1 P2 Ba1 -82.9(15) 17_554 . . 20_565 ?
P1 P1 P2 Ba1 -2.4(18) 17_554 . . 25 ?
P1 P1 P2 Ba1 154(8) 17_554 . . 14_544 ?
P1 P1 P2 Ba1 80.5(15) 17_554 . . 33_445 ?
P1 P1 P2 Ba1 -176(2) 6 . . 20_565 ?
P1 P1 P2 P1 93(3) 17_554 . . 6 ?
P1 P1 P2 P1 -93(3) 6 . . 17_554 ?
P1 P1 P2 P2 8(6) 17_554 . . 17_554 ?
P1 P1 P2 P2 -85(8) 6 . . 17_554 ?
P1 P1 P2 P3 -100(3) 6 . . 15_554 ?
P1 P1 P2 P3 47(6) 6 . . 2 ?
P1 P1 P2 P3 -6.9(7) 17_554 . . 15_554 ?
P1 P1 P2 P3 140(6) 17_554 . . 2 ?
P2 P1 P2 Ba1 -150(2) 6 . . 20_565 ?
P2 P1 P2 Ba1 -69(2) 6 . . 25 ?
P2 P1 P2 Ba1 -11(8) 17_554 . . 25 ?
P2 P1 P2 Ba1 173(8) 17_554 . . 3_665 ?
P2 P1 P2 Ba1 114(2) 6 . . 3_665 ?
P2 P1 P2 Ba1 87(8) 6 . . 14_544 ?
P2 P1 P2 Ba1 72(8) 17_554 . . 33_445 ?
P2 P1 P2 Ba1 146(14) 17_554 . . 14_544 ?
P2 P1 P2 Ba1 -91(8) 17_554 . . 20_565 ?
P2 P1 P2 Ba1 14(2) 6 . . 33_445 ?
P2 P1 P2 P1 -8(6) 17_554 . . 17_554 ?
P2 P1 P2 P1 85(8) 17_554 . . 6 ?
P2 P1 P2 P1 26.1(6) 6 . . 6 ?
P2 P1 P2 P1 -67(3) 6 . . 17_554 ?
P2 P1 P2 P2 -59(8) 6 . . 17_554 ?
P2 P1 P2 P3 -15(6) 17_554 . . 15_554 ?
P2 P1 P2 P3 73(6) 6 . . 2 ?
P2 P1 P2 P3 -74(3) 6 . . 15_554 ?
P2 P1 P2 P3 132(7) 17_554 . . 2 ?
P3 P1 P2 Ba1 137(6) 2 . . 20_565 ?
P3 P1 P2 Ba1 -59(6) 2 . . 33_445 ?
P3 P1 P2 Ba1 41(6) 2 . . 3_665 ?
P3 P1 P2 Ba1 14(12) 2 . . 14_544 ?
P3 P1 P2 Ba1 -142(6) 2 . . 25 ?
P3 P1 P2 P1 -140(6) 2 . . 17_554 ?
P3 P1 P2 P1 -47(6) 2 . . 6 ?
P3 P1 P2 P2 -132(7) 2 . . 17_554 ?
P3 P1 P2 P3 -147(5) 2 . . 15_554 ?
